data_7718621
loop_
_publ_author_name
'Yarovoy, Spartak S.'
'Mirzaeva, Irina V.'
'Sukhikh, Taisiya S.'
'Mironov, Yuri V.'
'Yanshole, Vadim'
'Brylev, Konstantin A.'

_publ_section_title
;
 Tungsten oxide as a universal source for the synthesis of complexes with
 different nuclearities in WO<sub>3</sub>/chalcogen/NaCN systems.
;
_journal_issue 21
_journal_name_full 'Dalton transactions (Cambridge, England : 2003)'
_journal_page_first 8644
_journal_page_last 8657
_journal_paper_doi 10.1039/d5dt00361j
_journal_volume 54
_journal_year 2025
_chemical_formula_moiety 'C9 Cs2.75 N9 Na2.25 S4 W3, 2.25(H2 O)'
_chemical_formula_sum 'C9 H4.5 Cs2.75 N9 Na2.25 O2.25 S4 W3'
_chemical_formula_weight 1371.70
_space_group_crystal_system monoclinic
_space_group_IT_number 12
_space_group_name_Hall '-C 2y'
_space_group_name_H-M_alt 'C 1 2/m 1'
_atom_sites_solution_primary dual
_audit_creation_date 2024-10-21
_audit_creation_method
;
Olex2 1.5
(compiled 2024.02.16 svn.r378c4104 for OlexSys, GUI svn.r6928)
;
_audit_update_record
;
2024-10-22 deposited with the CCDC.	2025-04-23 downloaded from the CCDC.
;
_cell_angle_alpha 90
_cell_angle_beta 108.9850(10)
_cell_angle_gamma 90
_cell_formula_units_Z 4
_cell_length_a 19.4777(6)
_cell_length_b 11.2976(4)
_cell_length_c 13.2992(4)
_cell_measurement_reflns_used 9985
_cell_measurement_temperature 150(2)
_cell_measurement_theta_max 33.14
_cell_measurement_theta_min 2.87
_cell_volume 2767.31(16)
_computing_cell_refinement 'Bruker SAINT'
_computing_data_collection 'Bruker APEX3'
_computing_data_reduction 'Bruker SAINT'
_computing_molecular_graphics 'Olex2 1.5 (Dolomanov et al., 2009)'
_computing_publication_material 'Olex2 1.5 (Dolomanov et al., 2009)'
_computing_structure_refinement 'SHELXL 2014/7 (Sheldrick, 2015)'
_computing_structure_solution 'SHELXT  (Sheldrick, 2015)'
_diffrn_ambient_temperature 150(2)
_diffrn_detector PIXEL
_diffrn_detector_area_resol_mean 7.41
_diffrn_detector_type 'Bruker PHOTON III area detector'
_diffrn_measured_fraction_theta_full 1.000
_diffrn_measured_fraction_theta_max 0.999
_diffrn_measurement_device 'three-circle diffractometer'
_diffrn_measurement_device_type 'Bruker D8 Venture diffractometer'
_diffrn_measurement_method '\w and \f scans'
_diffrn_radiation_monochromator 'Incoatec HELIOS multilayer mirrors'
_diffrn_radiation_type MoK\a
_diffrn_radiation_wavelength 0.71073
_diffrn_reflns_av_R_equivalents 0.0438
_diffrn_reflns_av_unetI/netI 0.0422
_diffrn_reflns_Laue_measured_fraction_full 1.000
_diffrn_reflns_Laue_measured_fraction_max 0.999
_diffrn_reflns_limit_h_max 29
_diffrn_reflns_limit_h_min -27
_diffrn_reflns_limit_k_max 17
_diffrn_reflns_limit_k_min -16
_diffrn_reflns_limit_l_max 20
_diffrn_reflns_limit_l_min -20
_diffrn_reflns_number 20480
_diffrn_reflns_point_group_measured_fraction_full 1.000
_diffrn_reflns_point_group_measured_fraction_max 0.999
_diffrn_reflns_theta_full 25.242
_diffrn_reflns_theta_max 33.153
_diffrn_reflns_theta_min 2.115
_diffrn_source 'Incoatec IuS3.0 microfocus X-ray tube'
_diffrn_source_current 1.4
_diffrn_source_power 0.07
_diffrn_source_voltage 50.0
_exptl_absorpt_coefficient_mu 16.368
_exptl_absorpt_correction_T_max 0.1044
_exptl_absorpt_correction_T_min 0.0488
_exptl_absorpt_correction_type multi-scan
_exptl_absorpt_process_details
;
SADABS-2016/2 (Bruker,2016/2) was used for absorption correction.
wR2(int) was 0.1242 before and 0.0599 after correction.
The Ratio of minimum to maximum transmission is 0.4674.
The \l/2 correction factor is Not present.
;
_exptl_crystal_colour 'dark violet'
_exptl_crystal_colour_modifier dark
_exptl_crystal_colour_primary violet
_exptl_crystal_density_diffrn 3.282
_exptl_crystal_description plate
_exptl_crystal_F_000 2388
_exptl_crystal_size_max 0.08
_exptl_crystal_size_mid 0.05
_exptl_crystal_size_min 0.01
_refine_diff_density_max 2.934
_refine_diff_density_min -3.000
_refine_diff_density_rms 0.290
_refine_ls_extinction_method none
_refine_ls_goodness_of_fit_ref 1.049
_refine_ls_hydrogen_treatment undef
_refine_ls_matrix_type full
_refine_ls_number_parameters 174
_refine_ls_number_reflns 5518
_refine_ls_number_restraints 0
_refine_ls_restrained_S_all 1.049
_refine_ls_R_factor_all 0.0399
_refine_ls_R_factor_gt 0.0346
_refine_ls_shift/su_max 0.001
_refine_ls_shift/su_mean 0.000
_refine_ls_structure_factor_coef Fsqd
_refine_ls_weighting_details 'w=1/[\s^2^(Fo^2^)+(0.0352P)^2^+37.4147P] where P=(Fo^2^+2Fc^2^)/3'
_refine_ls_weighting_scheme calc
_refine_ls_wR_factor_gt 0.0858
_refine_ls_wR_factor_ref 0.0890
_reflns_Friedel_coverage 0.000
_reflns_number_gt 4894
_reflns_number_total 5518
_reflns_threshold_expression 'I > 2\s(I)'
_cod_data_source_file d5dt00361j2.cif
_cod_data_source_block ys2239
_cod_depositor_comments 'Adding full bibliography for 7718618--7718621.cif.'
_cod_database_code 7718621
_shelx_shelxl_version_number 2014/7
_shelx_space_group_comment
;
The symmetry employed for this shelxl refinement is uniquely defined
by the following loop, which should always be used as a source of
symmetry information in preference to the above space-group names.
They are only intended as comments.
;
_shelx_estimated_absorpt_t_max 0.853
_shelx_estimated_absorpt_t_min 0.354
_olex2_refinement_description
;
1. Uiso/Uaniso restraints and constraints
Uanis(Cs1) = Uanis(O1)
2. Others
 Fixed Sof: Cs1(0.375) Cs2(0.5) Na2(0.375) O1(0.125) O2(0.5)
;
_olex2_submission_special_instructions 'No special instructions were received'

loop_
_space_group_symop_operation_xyz
'x, y, z'
'-x, y, -z'
'x+1/2, y+1/2, z'
'-x+1/2, y+1/2, -z'
'-x, -y, -z'
'x, -y, z'
'-x+1/2, -y+1/2, -z'
'x+1/2, -y+1/2, z'

loop_
_atom_site_label
_atom_site_type_symbol
_atom_site_fract_x
_atom_site_fract_y
_atom_site_fract_z
_atom_site_U_iso_or_equiv
_atom_site_adp_type
_atom_site_occupancy
_atom_site_site_symmetry_order
_atom_site_calc_flag
_atom_site_refinement_flags_posn
_atom_site_refinement_flags_adp
_atom_site_refinement_flags_occupancy
_atom_site_disorder_assembly
_atom_site_disorder_group
Cs1 Cs 0.22527(5) 0.0000 0.13426(12) 0.02953(19) Uani 0.75 2 d S T P A 1
Cs2 Cs -0.07060(5) 0.29616(7) 0.12689(7) 0.03408(17) Uani 0.5 1 d . . P A 1
Cs3 Cs 0.41273(7) 0.5000 0.62231(9) 0.0792(3) Uani 1 2 d S T P A .
Na4 Na 0.5000 0.1813(4) 0.5000 0.0325(8) Uani 1 2 d S T P A .
Na1 Na 0.5000 0.5000 0.0000 0.0164(7) Uani 1 4 d S T P . .
Na2 Na 0.3434(3) 0.0000 0.4696(4) 0.0348(11) Uani 0.75 2 d S T P A .
W1 W 0.29823(2) 0.5000 0.22883(2) 0.01605(6) Uani 1 2 d S T P A .
W2 W 0.17658(2) 0.37772(2) 0.23282(2) 0.01579(5) Uani 1 1 d . . . . .
S1 S 0.24488(8) 0.34009(12) 0.12082(11) 0.0217(2) Uani 1 1 d . . . . .
S2 S 0.24977(9) 0.5000 0.37059(14) 0.0164(3) Uani 1 2 d S T P . .
S3 S 0.08518(10) 0.5000 0.12649(16) 0.0217(3) Uani 1 2 d S T P . .
C1 C 0.3743(5) 0.5000 0.1421(7) 0.0260(16) Uani 1 2 d S T P . .
N1 N 0.4174(5) 0.5000 0.1006(8) 0.0380(19) Uani 1 2 d S T P A .
C2 C 0.3804(3) 0.3829(6) 0.3306(6) 0.0316(13) Uani 1 1 d . . . . .
C3 C 0.2313(4) 0.2290(5) 0.3324(5) 0.0296(12) Uani 1 1 d . . . . .
N3 N 0.2580(5) 0.1463(5) 0.3772(5) 0.0468(17) Uani 1 1 d . . . . .
C4 C 0.1089(3) 0.2334(5) 0.1518(5) 0.0252(10) Uani 1 1 d . . . . .
C5 C 0.1116(3) 0.3535(5) 0.3382(5) 0.0257(11) Uani 1 1 d . . . . .
N5 N 0.0754(4) 0.3417(7) 0.3907(5) 0.0437(15) Uani 1 1 d . . . . .
N2 N 0.4271(4) 0.3255(7) 0.3823(6) 0.0494(18) Uani 1 1 d . . . . .
N4 N 0.0739(3) 0.1526(5) 0.1140(5) 0.0371(13) Uani 1 1 d . . . . .
O1W O 0.4324(7) 0.0000 0.3919(9) 0.078(3) Uani 1 2 d S T P . .
O1 O 0.240(2) 0.0000 0.134(5) 0.02953(19) Uani 0.25 2 d S T P B 2
O2 O -0.1124(8) 0.4519(12) 0.1776(12) 0.064(4) Uani 0.5 1 d . . P C 2

loop_
_atom_site_aniso_label
_atom_site_aniso_U_11
_atom_site_aniso_U_22
_atom_site_aniso_U_33
_atom_site_aniso_U_23
_atom_site_aniso_U_13
_atom_site_aniso_U_12
Cs1 0.0213(5) 0.0288(3) 0.0383(4) 0.000 0.0095(4) 0.000
Cs2 0.0325(4) 0.0282(4) 0.0449(5) -0.0053(3) 0.0172(3) 0.0003(3)
Cs3 0.0746(7) 0.1018(9) 0.0635(6) 0.000 0.0255(5) 0.000
Na4 0.0362(19) 0.0353(19) 0.0315(18) 0.000 0.0187(16) 0.000
Na1 0.0149(17) 0.0159(17) 0.0190(18) 0.000 0.0065(15) 0.000
Na2 0.041(3) 0.026(2) 0.028(2) 0.000 -0.001(2) 0.000
W1 0.01480(12) 0.01805(12) 0.01685(12) 0.000 0.00726(9) 0.000
W2 0.01682(9) 0.01458(9) 0.01676(9) -0.00121(6) 0.00653(7) -0.00186(6)
S1 0.0256(6) 0.0216(6) 0.0207(6) -0.0046(5) 0.0112(5) -0.0002(5)
S2 0.0179(7) 0.0170(7) 0.0150(7) 0.000 0.0064(6) 0.000
S3 0.0167(7) 0.0253(8) 0.0210(8) 0.000 0.0031(6) 0.000
C1 0.024(4) 0.024(3) 0.036(4) 0.000 0.017(3) 0.000
N1 0.034(4) 0.041(4) 0.050(5) 0.000 0.029(4) 0.000
C2 0.022(3) 0.041(3) 0.034(3) 0.008(3) 0.012(2) 0.010(2)
C3 0.041(3) 0.021(2) 0.024(3) -0.004(2) 0.008(2) -0.004(2)
N3 0.074(5) 0.022(2) 0.035(3) 0.004(2) 0.005(3) 0.002(3)
C4 0.026(3) 0.023(2) 0.028(3) -0.005(2) 0.010(2) -0.001(2)
C5 0.025(3) 0.028(3) 0.024(2) -0.003(2) 0.008(2) -0.011(2)
N5 0.042(3) 0.056(4) 0.041(3) -0.002(3) 0.024(3) -0.016(3)
N2 0.034(3) 0.064(5) 0.051(4) 0.020(4) 0.014(3) 0.017(3)
N4 0.033(3) 0.027(3) 0.051(4) -0.014(3) 0.014(3) -0.008(2)
O1W 0.092(8) 0.061(6) 0.055(6) 0.000 -0.010(6) 0.000
O1 0.0213(5) 0.0288(3) 0.0383(4) 0.000 0.0095(4) 0.000
O2 0.069(9) 0.057(8) 0.068(9) -0.004(6) 0.026(7) -0.008(6)

loop_
_atom_type_symbol
_atom_type_description
_atom_type_scat_dispersion_real
_atom_type_scat_dispersion_imag
_atom_type_scat_source
C C 0.0033 0.0016 'International Tables Vol C Tables 4.2.6.8 and 6.1.1.4'
Cs Cs -0.3680 2.1192 'International Tables Vol C Tables 4.2.6.8 and 6.1.1.4'
N N 0.0061 0.0033 'International Tables Vol C Tables 4.2.6.8 and 6.1.1.4'
Na Na 0.0362 0.0249 'International Tables Vol C Tables 4.2.6.8 and 6.1.1.4'
O O 0.0106 0.0060 'International Tables Vol C Tables 4.2.6.8 and 6.1.1.4'
S S 0.1246 0.1234 'International Tables Vol C Tables 4.2.6.8 and 6.1.1.4'
W W -0.8490 6.8722 'International Tables Vol C Tables 4.2.6.8 and 6.1.1.4'

loop_
_exptl_crystal_face_index_h
_exptl_crystal_face_index_k
_exptl_crystal_face_index_l
_exptl_crystal_face_perp_dist
-1.00 0.00 0.00 0.0440
1.00 0.00 0.00 0.0420
0.00 0.00 1.00 0.0410
0.00 0.00 -1.00 0.0330
-1.00 0.00 -1.00 0.0300
1.00 0.00 1.00 0.0390
1.00 -1.00 -1.00 0.0500
0.00 -1.00 -1.00 0.0440
-1.00 1.00 0.00 0.0360
1.00 -1.00 0.00 0.0560
0.00 1.00 0.00 0.0190
0.00 -1.00 0.00 0.0560
-1.00 1.00 -1.00 0.0250
1.00 -1.00 1.00 0.0420
0.00 1.00 -1.00 0.0290
-1.00 -1.00 0.00 0.0410

loop_
_geom_angle_atom_site_label_1
_geom_angle_atom_site_label_2
_geom_angle_atom_site_label_3
_geom_angle
_geom_angle_site_symmetry_1
_geom_angle_site_symmetry_3
_geom_angle_publ_flag
N1 Cs1 N3 133.59(16) 7 6 ?
N4 Cs1 N1 59.80(15) 6 7 ?
N4 Cs1 N1 59.80(15) . 7 ?
N4 Cs1 N3 102.04(18) . 6 ?
N4 Cs1 N3 73.89(17) 6 6 ?
N4 Cs1 N4 61.9(2) 6 . ?
N1 Cs2 C4 73.34(19) 3_445 2 ?
N1 Cs2 N4 58.32(18) 3_445 2 ?
N4 Cs2 N1 62.46(17) . 3_445 ?
N4 Cs2 C4 18.47(13) 2 2 ?
N4 Cs2 C4 75.20(15) . 2 ?
N4 Cs2 N4 59.81(19) . 2 ?
S2 Cs3 N2 62.11(10) . 6_565 ?
N3 Cs3 S2 60.57(10) 7_556 . ?
N3 Cs3 S2 60.57(10) 4_556 . ?
N3 Cs3 N3 52.8(2) 7_556 4_556 ?
N3 Cs3 N2 122.49(14) 7_556 6_565 ?
N3 Cs3 N2 94.60(16) 4_556 6_565 ?
N2 Cs3 S2 116.92(11) 5_666 . ?
N2 Cs3 S2 116.92(11) 2_656 . ?
N2 Cs3 N3 121.46(15) 5_666 4_556 ?
N2 Cs3 N3 121.46(15) 2_656 7_556 ?
N2 Cs3 N3 174.23(15) 2_656 4_556 ?
N2 Cs3 N3 174.23(15) 5_666 7_556 ?
N2 Cs3 N2 64.2(2) 5_666 2_656 ?
N2 Cs3 N2 88.29(19) 2_656 6_565 ?
N2 Cs3 N2 54.83(19) 5_666 6_565 ?
N5 Na4 N5 167.5(4) 7_556 8 ?
N5 Na4 O1W 87.1(4) 8 5_656 ?
N5 Na4 O1W 83.1(4) 8 . ?
N5 Na4 O1W 87.1(4) 7_556 . ?
N5 Na4 O1W 83.0(4) 7_556 5_656 ?
N2 Na4 N5 91.6(2) 2_656 7_556 ?
N2 Na4 N5 96.9(3) 2_656 8 ?
N2 Na4 N5 91.6(2) . 8 ?
N2 Na4 N5 96.9(3) . 7_556 ?
N2 Na4 N2 93.8(4) 2_656 . ?
N2 Na4 O1W 171.2(3) 2_656 . ?
N2 Na4 O1W 95.1(3) . . ?
N2 Na4 O1W 95.1(3) 2_656 5_656 ?
N2 Na4 O1W 171.2(3) . 5_656 ?
O1W Na4 O1W 76.1(4) . 5_656 ?
Cs1 Na1 Cs1 180.0 7 3 ?
Cs1 Na1 Cs2 105.440(16) 7 7 ?
Cs1 Na1 Cs2 74.560(16) 7 8 ?
Cs1 Na1 Cs2 105.440(16) 3 8 ?
Cs1 Na1 Cs2 74.560(16) 7 3 ?
Cs1 Na1 Cs2 105.440(16) 3 3 ?
Cs1 Na1 Cs2 74.560(16) 3 4 ?
Cs1 Na1 Cs2 105.440(16) 7 4 ?
Cs1 Na1 Cs2 74.560(16) 3 7 ?
Cs2 Na1 Cs2 180.0 4 8 ?
Cs2 Na1 Cs2 106.47(2) 7 4 ?
Cs2 Na1 Cs2 106.47(2) 3 8 ?
Cs2 Na1 Cs2 180.00(2) 7 3 ?
Cs2 Na1 Cs2 73.53(2) 3 4 ?
Cs2 Na1 Cs2 73.53(2) 7 8 ?
N1 Na1 Cs1 124.3(2) . 3 ?
N1 Na1 Cs1 55.7(2) . 7 ?
N1 Na1 Cs1 55.7(2) 5_665 3 ?
N1 Na1 Cs1 124.3(2) 5_665 7 ?
N1 Na1 Cs2 126.36(3) . 7 ?
N1 Na1 Cs2 53.64(3) . 3 ?
N1 Na1 Cs2 126.36(3) . 4 ?
N1 Na1 Cs2 53.64(3) 5_665 4 ?
N1 Na1 Cs2 53.64(3) 5_665 7 ?
N1 Na1 Cs2 53.64(3) . 8 ?
N1 Na1 Cs2 126.36(3) 5_665 8 ?
N1 Na1 Cs2 126.36(3) 5_665 3 ?
N1 Na1 N1 180.0 . 5_665 ?
N1 Na1 N4 88.8(2) . 4 ?
N1 Na1 N4 88.8(2) 5_665 3 ?
N1 Na1 N4 91.2(2) . 3 ?
N1 Na1 N4 88.8(2) . 7 ?
N1 Na1 N4 91.2(2) 5_665 7 ?
N1 Na1 N4 88.8(2) 5_665 8 ?
N1 Na1 N4 91.2(2) . 8 ?
N1 Na1 N4 91.2(2) 5_665 4 ?
N4 Na1 Cs1 53.54(15) 3 3 ?
N4 Na1 Cs1 126.46(15) 4 3 ?
N4 Na1 Cs1 53.54(15) 4 7 ?
N4 Na1 Cs1 126.46(15) 7 3 ?
N4 Na1 Cs1 53.54(15) 8 3 ?
N4 Na1 Cs1 126.46(15) 8 7 ?
N4 Na1 Cs1 126.46(15) 3 7 ?
N4 Na1 Cs1 53.54(15) 7 7 ?
N4 Na1 Cs2 127.84(14) 7 3 ?
N4 Na1 Cs2 127.84(14) 4 8 ?
N4 Na1 Cs2 58.56(17) 7 8 ?
N4 Na1 Cs2 58.56(17) 3 4 ?
N4 Na1 Cs2 52.16(14) 7 7 ?
N4 Na1 Cs2 127.84(14) 8 4 ?
N4 Na1 Cs2 52.16(14) 8 8 ?
N4 Na1 Cs2 58.56(17) 8 7 ?
N4 Na1 Cs2 121.44(17) 4 7 ?
N4 Na1 Cs2 52.16(14) 4 4 ?
N4 Na1 Cs2 121.44(17) 8 3 ?
N4 Na1 Cs2 58.56(17) 4 3 ?
N4 Na1 Cs2 127.84(14) 3 7 ?
N4 Na1 Cs2 121.44(17) 7 4 ?
N4 Na1 Cs2 121.44(17) 3 8 ?
N4 Na1 Cs2 52.16(14) 3 3 ?
N4 Na1 N4 180.0(3) 7 3 ?
N4 Na1 N4 89.8(3) 3 4 ?
N4 Na1 N4 180.0 8 4 ?
N4 Na1 N4 89.8(3) 7 8 ?
N4 Na1 N4 90.2(3) 7 4 ?
N4 Na1 N4 90.2(3) 3 8 ?
N3 Na2 N3 87.8(4) 6 . ?
N3 Na2 N5 92.9(2) 6 4_546 ?
N3 Na2 N5 92.9(2) . 7_556 ?
N3 Na2 N5 166.4(3) . 4_546 ?
N3 Na2 N5 166.4(3) 6 7_556 ?
N5 Na2 N5 83.3(4) 7_556 4_546 ?
O1W Na2 N3 105.7(3) . 6 ?
O1W Na2 N3 105.7(3) . . ?
O1W Na2 N5 87.2(3) . 4_546 ?
O1W Na2 N5 87.2(3) . 7_556 ?
W2 W1 W2 60.116(10) 6_565 . ?
S1 W1 W2 100.75(4) 6_565 . ?
S1 W1 W2 53.86(3) 6_565 6_565 ?
S1 W1 W2 100.75(4) . 6_565 ?
S1 W1 W2 53.86(3) . . ?
S1 W1 S1 101.59(7) . 6_565 ?
S1 W1 S2 106.11(4) . . ?
S1 W1 S2 106.11(4) 6_565 . ?
S2 W1 W2 54.34(3) . . ?
S2 W1 W2 54.34(3) . 6_565 ?
C1 W1 W2 139.06(16) . 6_565 ?
C1 W1 W2 139.06(16) . . ?
C1 W1 S1 85.21(16) . . ?
C1 W1 S1 85.21(16) . 6_565 ?
C1 W1 S2 161.6(3) . . ?
C1 W1 C2 80.7(3) . . ?
C1 W1 C2 80.7(3) . 6_565 ?
C2 W1 W2 98.41(18) . . ?
C2 W1 W2 98.41(18) 6_565 6_565 ?
C2 W1 W2 139.06(17) 6_565 . ?
C2 W1 W2 139.06(17) . 6_565 ?
C2 W1 S1 90.1(2) 6_565 6_565 ?
C2 W1 S1 160.84(18) 6_565 . ?
C2 W1 S1 90.1(2) . . ?
C2 W1 S1 160.84(18) . 6_565 ?
C2 W1 S2 84.72(17) 6_565 . ?
C2 W1 S2 84.72(17) . . ?
C2 W1 C2 74.9(4) 6_565 . ?
W1 W2 W2 59.941(5) . 6_565 ?
S1 W2 W1 53.70(3) . . ?
S1 W2 W2 100.48(3) . 6_565 ?
S1 W2 S2 105.99(5) . . ?
S2 W2 W1 54.38(4) . . ?
S2 W2 W2 54.28(3) . 6_565 ?
S3 W2 W1 100.53(4) . . ?
S3 W2 W2 53.68(3) . 6_565 ?
S3 W2 S1 101.64(6) . . ?
S3 W2 S2 105.81(4) . . ?
C3 W2 W1 98.24(18) . . ?
C3 W2 W2 140.11(16) . 6_565 ?
C3 W2 S1 88.82(18) . . ?
C3 W2 S2 85.84(16) . . ?
C3 W2 S3 161.21(18) . . ?
C3 W2 C5 77.7(2) . . ?
C4 W2 W1 139.46(15) . . ?
C4 W2 W2 139.25(16) . 6_565 ?
C4 W2 S1 85.77(16) . . ?
C4 W2 S2 161.16(17) . . ?
C4 W2 S3 85.57(16) . . ?
C4 W2 C3 79.6(2) . . ?
C4 W2 C5 80.7(2) . . ?
C5 W2 W1 138.94(15) . . ?
C5 W2 W2 97.19(16) . 6_565 ?
C5 W2 S1 162.33(17) . . ?
C5 W2 S2 84.57(15) . . ?
C5 W2 S3 88.63(18) . . ?
Cs1 S1 Cs1 121.65(3) . 7 ?
Cs1 S1 Cs2 73.17(3) . 8 ?
Cs1 S1 Cs2 80.88(3) . 2 ?
Cs2 S1 Cs1 79.06(3) 8 7 ?
Cs2 S1 Cs1 70.93(3) 2 7 ?
Cs2 S1 Cs2 120.65(3) 8 2 ?
W1 S1 Cs1 90.79(4) . 7 ?
W1 S1 Cs1 140.49(6) . . ?
W1 S1 Cs2 134.98(5) . 2 ?
W1 S1 Cs2 94.03(4) . 8 ?
W1 S1 W2 72.44(4) . . ?
W2 S1 Cs1 136.03(5) . 7 ?
W2 S1 Cs1 93.78(4) . . ?
W2 S1 Cs2 92.40(4) . 2 ?
W2 S1 Cs2 140.65(5) . 8 ?
Na2 S2 Cs3 84.65(10) 7_556 . ?
W1 S2 Cs3 105.49(6) . . ?
W1 S2 Na2 169.86(12) . 7_556 ?
W2 S2 Cs3 143.55(3) 6_565 . ?
W2 S2 Cs3 143.55(3) . . ?
W2 S2 Na2 100.64(9) . 7_556 ?
W2 S2 Na2 100.64(9) 6_565 7_556 ?
W2 S2 W1 71.28(5) . . ?
W2 S2 W1 71.28(5) 6_565 . ?
W2 S2 W2 71.45(5) . 6_565 ?
Cs2 S3 Cs2 79.37(3) . 2 ?
Cs2 S3 Cs2 79.37(3) 6_565 5_565 ?
Cs2 S3 Cs2 74.36(4) . 6_565 ?
Cs2 S3 Cs2 70.01(4) 2 5_565 ?
Cs2 S3 Cs2 120.59(5) . 5_565 ?
Cs2 S3 Cs2 120.59(5) 6_565 2 ?
W2 S3 Cs2 143.92(8) . 6_565 ?
W2 S3 Cs2 90.04(4) . 2 ?
W2 S3 Cs2 95.29(3) . . ?
W2 S3 Cs2 132.87(7) 6_565 2 ?
W2 S3 Cs2 90.04(4) 6_565 5_565 ?
W2 S3 Cs2 95.29(3) 6_565 6_565 ?
W2 S3 Cs2 132.87(7) . 5_565 ?
W2 S3 Cs2 143.92(8) 6_565 . ?
W2 S3 W2 72.65(6) . 6_565 ?
Cs2 C1 Cs1 90.82(16) 8 7 ?
Cs2 C1 Cs1 90.82(16) 3 7 ?
Cs2 C1 Cs2 141.9(2) 3 8 ?
W1 C1 Cs1 108.4(3) . 7 ?
W1 C1 Cs2 107.76(13) . 3 ?
W1 C1 Cs2 107.76(13) . 8 ?
N1 C1 Cs1 74.9(7) . 7 ?
N1 C1 Cs2 71.87(14) . 3 ?
N1 C1 Cs2 71.87(14) . 8 ?
N1 C1 W1 176.7(9) . . ?
Cs2 N1 Cs1 95.91(17) 8 7 ?
Cs2 N1 Cs1 95.91(17) 3 7 ?
Cs2 N1 Cs2 168.0(3) 3 8 ?
Na1 N1 Cs1 89.1(3) . 7 ?
Na1 N1 Cs2 91.22(13) . 3 ?
Na1 N1 Cs2 91.22(13) . 8 ?
C1 N1 Cs1 86.3(7) . 7 ?
C1 N1 Cs2 89.25(15) . 8 ?
C1 N1 Cs2 89.25(15) . 3 ?
C1 N1 Na1 175.4(9) . . ?
W1 C2 Cs2 100.8(2) . 8 ?
N2 C2 Cs2 77.8(5) . 8 ?
N2 C2 W1 175.4(6) . . ?
W2 C3 Cs1 102.2(2) . . ?
N3 C3 Cs1 72.5(5) . . ?
N3 C3 W2 174.6(6) . . ?
Cs1 N3 Cs3 84.10(15) . 7_556 ?
Na2 N3 Cs1 92.0(2) . . ?
Na2 N3 Cs3 99.5(2) . 7_556 ?
C3 N3 Cs1 89.4(5) . . ?
C3 N3 Cs3 96.3(6) . 7_556 ?
C3 N3 Na2 164.1(7) . . ?
Cs1 C4 Cs2 90.08(13) . 2 ?
W2 C4 Cs1 107.2(2) . . ?
W2 C4 Cs2 104.7(2) . 2 ?
N4 C4 Cs1 71.4(4) . . ?
N4 C4 Cs2 79.1(5) . 2 ?
N4 C4 W2 176.0(6) . . ?
Na2 C5 Cs2 133.2(2) 7_556 . ?
W2 C5 Cs2 98.23(19) . . ?
W2 C5 Na2 114.6(2) . 7_556 ?
N5 C5 Cs2 79.6(5) . . ?
N5 C5 Na2 66.7(5) . 7_556 ?
N5 C5 W2 177.7(6) . . ?
Na4 N5 Cs2 97.1(2) 7_556 . ?
Na4 N5 Na2 89.5(3) 7_556 7_556 ?
Na2 N5 Cs2 146.1(3) 7_556 . ?
C5 N5 Cs2 82.9(5) . . ?
C5 N5 Na4 179.6(7) . 7_556 ?
C5 N5 Na2 90.2(5) . 7_556 ?
Cs2 N2 Cs3 85.42(15) 8 5_666 ?
Cs2 N2 Cs3 170.4(2) 8 . ?
Cs3 N2 Cs3 91.70(19) 5_666 . ?
Na4 N2 Cs2 99.7(2) . 8 ?
Na4 N2 Cs3 92.8(2) . 5_666 ?
Na4 N2 Cs3 89.6(2) . . ?
C2 N2 Cs2 84.4(5) . 8 ?
C2 N2 Cs3 101.3(6) . 5_666 ?
C2 N2 Cs3 87.2(6) . . ?
C2 N2 Na4 165.6(6) . . ?
Cs1 N4 Cs2 93.70(16) . 2 ?
Cs1 N4 Cs3 84.20(15) . 7_556 ?
Cs2 N4 Cs1 172.6(2) . . ?
Cs2 N4 Cs2 93.25(17) . 2 ?
Cs2 N4 Cs3 177.28(19) 2 7_556 ?
Cs2 N4 Cs3 88.78(15) . 7_556 ?
Na1 N4 Cs1 90.71(17) 3_445 . ?
Na1 N4 Cs2 85.91(19) 3_445 2 ?
Na1 N4 Cs2 92.24(18) 3_445 . ?
Na1 N4 Cs3 95.83(19) 3_445 7_556 ?
C4 N4 Cs1 89.6(4) . . ?
C4 N4 Cs2 88.9(4) . . ?
C4 N4 Cs2 82.4(5) . 2 ?
C4 N4 Cs3 95.8(5) . 7_556 ?
C4 N4 Na1 168.3(6) . 3_445 ?
Na4 O1W Na4 103.9(4) . 5_656 ?
Na2 O1W Na4 94.1(4) . . ?
Na2 O1W Na4 94.1(4) . 5_656 ?

loop_
_geom_bond_atom_site_label_1
_geom_bond_atom_site_label_2
_geom_bond_distance
_geom_bond_site_symmetry_2
_geom_bond_publ_flag
Cs1 N1 3.439(10) 7 ?
Cs1 N3 3.498(7) 6 ?
Cs1 N4 3.350(6) 6 ?
Cs1 N4 3.350(6) . ?
Cs2 N1 3.3644(14) 3_445 ?
Cs2 C4 3.606(6) 2 ?
Cs2 N4 3.301(6) . ?
Cs2 N4 3.572(7) 2 ?
Cs3 S2 3.791(2) . ?
Cs3 N3 3.715(8) 4_556 ?
Cs3 N3 3.715(8) 7_556 ?
Cs3 N2 3.709(8) 2_656 ?
Cs3 N2 3.709(8) 5_666 ?
Cs3 N2 3.839(8) 6_565 ?
Na4 N5 2.394(6) 8 ?
Na4 N5 2.394(6) 7_556 ?
Na4 N2 2.382(7) . ?
Na4 N2 2.382(7) 2_656 ?
Na4 O1W 2.601(7) . ?
Na4 O1W 2.601(7) 5_656 ?
Na1 Cs1 4.1645(9) 7 ?
Na1 Cs1 4.1645(9) 3 ?
Na1 Cs2 4.1765(8) 4 ?
Na1 Cs2 4.1765(8) 7 ?
Na1 Cs2 4.1765(8) 3 ?
Na1 Cs2 4.1765(8) 8 ?
Na1 N1 2.404(8) 5_665 ?
Na1 N1 2.404(8) . ?
Na1 N4 2.433(6) 3 ?
Na1 N4 2.433(6) 7 ?
Na1 N4 2.433(6) 8 ?
Na1 N4 2.433(6) 4 ?
Na2 N3 2.383(8) 6 ?
Na2 N3 2.383(8) . ?
Na2 N5 2.690(8) 7_556 ?
Na2 N5 2.690(8) 4_546 ?
Na2 O1W 2.289(15) . ?
W1 W2 2.7581(3) 6_565 ?
W1 W2 2.7582(3) . ?
W1 S1 2.3315(14) 6_565 ?
W1 S1 2.3314(14) . ?
W1 S2 2.3672(17) . ?
W1 C1 2.153(8) . ?
W1 C2 2.176(6) . ?
W1 C2 2.176(6) 6_565 ?
W2 W2 2.7630(4) 6_565 ?
W2 S1 2.3363(13) . ?
W2 S2 2.3661(14) . ?
W2 S3 2.3323(15) . ?
W2 C3 2.189(6) . ?
W2 C4 2.153(6) . ?
W2 C5 2.190(6) . ?
S1 Cs1 4.0488(19) 7 ?
S1 Cs2 3.8864(16) 8 ?
S1 Cs2 3.9175(17) 2 ?
S2 Na2 3.212(6) 7_556 ?
S2 W2 2.3661(14) 6_565 ?
S3 Cs2 4.0146(19) 5_565 ?
S3 Cs2 3.8106(17) 6_565 ?
S3 Cs2 4.0146(19) 2 ?
S3 W2 2.3323(15) 6_565 ?
C1 Cs1 3.554(10) 7 ?
C1 Cs2 3.540(3) 3 ?
C1 Cs2 3.540(3) 8 ?
C1 N1 1.145(11) . ?
N1 Cs1 3.439(10) 7 ?
N1 Cs2 3.3643(14) 3 ?
N1 Cs2 3.3643(14) 8 ?
C2 Cs2 3.744(7) 8 ?
C2 N2 1.146(9) . ?
C3 N3 1.139(9) . ?
N3 Cs3 3.715(8) 7_556 ?
C4 Cs2 3.606(6) 2 ?
C4 N4 1.152(8) . ?
C5 Na2 2.930(7) 7_556 ?
C5 N5 1.149(8) . ?
N5 Na4 2.394(6) 7_556 ?
N5 Na2 2.690(8) 7_556 ?
N2 Cs2 3.678(8) 8 ?
N2 Cs3 3.709(8) 5_666 ?
N4 Cs2 3.572(7) 2 ?
N4 Cs3 3.840(7) 7_556 ?
N4 Na1 2.433(6) 3_445 ?
O1W Na4 2.601(7) 5_656 ?
O2 O2 1.09(3) 6_565 ?
